data_4327727
loop_
_publ_author_name
'Hiroyuki Nitadori'
'Takeshi Takahashi'
'Akiko Inagaki'
'Munetaka Akita'

_publ_section_title
;
 Enhanced Photocatalytic Activity of \a-Methylstyrene Oligomerization
 through Effective Metal-to-Ligand Charge-Transfer Localization on the
 Bridging Ligand
;
_journal_name_full 'Inorganic Chemistry'
_journal_page_first 51
_journal_page_last 62
_journal_paper_doi 10.1021/ic200291t
_journal_volume 51
_journal_year 2012
_chemical_formula_sum 'C32 H30 B2 F8 N8 O4 Ru'
_chemical_formula_weight 865.33
_chemical_name_systematic
; 
 ? 
;
_space_group_IT_number 2
_symmetry_cell_setting triclinic
_symmetry_space_group_name_Hall '-P 1'
_symmetry_space_group_name_H-M 'P -1'
_atom_sites_solution_hydrogens geom
_atom_sites_solution_primary direct
_atom_sites_solution_secondary difmap
_audit_creation_method SHELXL-97
_cell_angle_alpha 74.678(13)
_cell_angle_beta 79.78(3)
_cell_angle_gamma 85.98(3)
_cell_formula_units_Z 2
_cell_length_a 9.810(3)
_cell_length_b 11.656(6)
_cell_length_c 16.399(8)
_cell_measurement_temperature 213(2)
_cell_volume 1779.3(14)
_computing_structure_refinement 'SHELXL-97 (Sheldrick, 1997)'
_computing_structure_solution 'SHELXS-97 (Sheldrick, 1990)'
_diffrn_ambient_temperature 213(2)
_diffrn_detector_area_resol_mean 10.00
_diffrn_measured_fraction_theta_full 0.875
_diffrn_measured_fraction_theta_max 0.875
_diffrn_measurement_device_type 'Rigaku RAXIS-IV Imaging Plate'
_diffrn_measurement_method \w
_diffrn_radiation_monochromator graphite
_diffrn_radiation_source 'rotating anode x-ray generator'
_diffrn_radiation_type MoK\a
_diffrn_radiation_wavelength 0.71075
_diffrn_reflns_av_R_equivalents 0.0851
_diffrn_reflns_av_sigmaI/netI 0.0776
_diffrn_reflns_limit_h_max 11
_diffrn_reflns_limit_h_min -12
_diffrn_reflns_limit_k_max 15
_diffrn_reflns_limit_k_min -13
_diffrn_reflns_limit_l_max 20
_diffrn_reflns_limit_l_min -20
_diffrn_reflns_number 12771
_diffrn_reflns_theta_full 27.46
_diffrn_reflns_theta_max 27.46
_diffrn_reflns_theta_min 3.05
_exptl_absorpt_coefficient_mu 0.533
_exptl_absorpt_correction_T_max 0.9487
_exptl_absorpt_correction_T_min 0.9487
_exptl_absorpt_correction_type none
_exptl_crystal_colour red
_exptl_crystal_density_diffrn 1.615
_exptl_crystal_description platelet
_exptl_crystal_F_000 872
_exptl_crystal_size_max 0.20
_exptl_crystal_size_mid 0.10
_exptl_crystal_size_min 0.10
_refine_diff_density_max 0.989
_refine_diff_density_min -1.534
_refine_diff_density_rms 0.124
_refine_ls_extinction_coef 0.0073(17)
_refine_ls_extinction_expression Fc^*^=kFc[1+0.001xFc^2^\l^3^/sin(2\q)]^-1/4^
_refine_ls_extinction_method SHELXL
_refine_ls_goodness_of_fit_ref 1.077
_refine_ls_hydrogen_treatment constr
_refine_ls_matrix_type full
_refine_ls_number_parameters 498
_refine_ls_number_reflns 7127
_refine_ls_number_restraints 0
_refine_ls_restrained_S_all 1.077
_refine_ls_R_factor_all 0.0878
_refine_ls_R_factor_gt 0.0763
_refine_ls_shift/su_max 0.001
_refine_ls_shift/su_mean 0.000
_refine_ls_structure_factor_coef Fsqd
_refine_ls_weighting_details 'calc w=1/[\s^2^(Fo^2^)+(0.1172P)^2^+2.7415P] where P=(Fo^2^+2Fc^2^)/3'
_refine_ls_weighting_scheme calc
_refine_ls_wR_factor_gt 0.2123
_refine_ls_wR_factor_ref 0.2242
_reflns_number_gt 5873
_reflns_number_total 7127
_reflns_threshold_expression >2sigma(I)
_cod_data_source_file ic200291t_si_005.cif
_cod_data_source_block string
_cod_database_code 4327727

loop_
_symmetry_equiv_pos_as_xyz
'x, y, z'
'-x, -y, -z'

loop_
_atom_site_label
_atom_site_type_symbol
_atom_site_fract_x
_atom_site_fract_y
_atom_site_fract_z
_atom_site_U_iso_or_equiv
_atom_site_adp_type
_atom_site_occupancy
_atom_site_symmetry_multiplicity
_atom_site_calc_flag
_atom_site_refinement_flags
Ru1 Ru 0.80202(4) 0.19102(4) 0.74478(3) 0.04332(19) Uani 1 1 d .
F1 F 0.5965(6) 0.2527(5) 0.3420(4) 0.0997(16) Uani 1 1 d .
F2 F 0.7716(8) 0.3400(5) 0.3689(4) 0.135(3) Uani 1 1 d .
F3 F 0.7009(7) 0.1628(5) 0.4548(3) 0.1055(18) Uani 1 1 d .
F4 F 0.6677(9) 0.5285(6) 0.9533(4) 0.142(3) Uani 1 1 d .
F5 F 0.8119(6) 0.1739(6) 0.3204(4) 0.1062(17) Uani 1 1 d .
F6 F 0.6766(7) 0.5328(5) 0.8141(4) 0.113(2) Uani 1 1 d .
F7 F 0.6582(5) 0.7053(4) 0.8550(3) 0.0758(11) Uani 1 1 d .
F8 F 0.8535(6) 0.5883(5) 0.8573(5) 0.1124(19) Uani 1 1 d .
O1 O 0.6782(8) 0.6436(7) 0.4513(4) 0.100(2) Uani 1 1 d .
O2 O 1.1859(7) 0.1571(6) 0.4059(5) 0.100(2) Uani 1 1 d .
O3 O 1.3133(6) 0.3901(7) 0.8427(4) 0.0859(17) Uani 1 1 d .
O4 O 1.1173(6) -0.2310(5) 0.9610(4) 0.0759(14) Uani 1 1 d .
N1 N 0.7459(5) 0.3418(4) 0.6542(3) 0.0464(10) Uani 1 1 d .
N2 N 0.9328(5) 0.1743(4) 0.6346(3) 0.0466(10) Uani 1 1 d .
N3 N 0.9612(5) 0.2688(4) 0.7758(3) 0.0474(10) Uani 1 1 d .
N4 N 0.8907(5) 0.0460(4) 0.8230(3) 0.0458(10) Uani 1 1 d .
N5 N 0.6402(5) 0.0994(4) 0.7310(3) 0.0469(10) Uani 1 1 d .
N6 N 0.6584(5) 0.2044(4) 0.8500(3) 0.0447(10) Uani 1 1 d .
N7 N 0.4229(6) 0.0166(5) 0.8051(4) 0.0641(14) Uani 1 1 d .
N8 N 0.4438(5) 0.1261(5) 0.9331(3) 0.0556(12) Uani 1 1 d .
C1 C 0.6460(7) 0.4209(6) 0.6688(4) 0.0579(15) Uani 1 1 d .
H1 H 0.5924 0.4084 0.7238 0.070 Uiso 1 1 calc R
C2 C 0.6183(8) 0.5215(6) 0.6055(5) 0.0657(17) Uani 1 1 d .
H2 H 0.5474 0.5761 0.6174 0.079 Uiso 1 1 calc R
C3 C 0.6970(8) 0.5395(6) 0.5248(5) 0.0678(18) Uani 1 1 d .
C4 C 0.8007(8) 0.4574(6) 0.5091(4) 0.0621(16) Uani 1 1 d .
H4 H 0.8556 0.4685 0.4546 0.075 Uiso 1 1 calc R
C5 C 0.8225(6) 0.3584(5) 0.5750(4) 0.0505(13) Uani 1 1 d .
C6 C 0.9257(7) 0.2641(6) 0.5631(4) 0.0550(14) Uani 1 1 d .
C7 C 1.0088(7) 0.2633(6) 0.4853(4) 0.0603(15) Uani 1 1 d .
H7 H 1.0036 0.3265 0.4365 0.072 Uiso 1 1 calc R
C8 C 1.0995(8) 0.1675(7) 0.4808(4) 0.0636(17) Uani 1 1 d .
C9 C 1.1077(8) 0.0774(6) 0.5533(5) 0.0679(18) Uani 1 1 d .
H9 H 1.1710 0.0134 0.5516 0.082 Uiso 1 1 calc R
C10 C 1.0220(6) 0.0821(6) 0.6286(4) 0.0557(14) Uani 1 1 d .
H10 H 1.0258 0.0189 0.6776 0.067 Uiso 1 1 calc R
C11 C 0.9914(7) 0.3849(5) 0.7529(4) 0.0549(14) Uani 1 1 d .
H11 H 0.9311 0.4384 0.7220 0.066 Uiso 1 1 calc R
C12 C 1.1043(7) 0.4310(6) 0.7713(4) 0.0614(15) Uani 1 1 d .
H12 H 1.1215 0.5129 0.7527 0.074 Uiso 1 1 calc R
C13 C 1.1928(7) 0.3510(6) 0.8189(4) 0.0591(15) Uani 1 1 d .
C14 C 1.1634(7) 0.2301(6) 0.8444(4) 0.0586(15) Uani 1 1 d .
H14 H 1.2217 0.1753 0.8760 0.070 Uiso 1 1 calc R
C15 C 1.0487(6) 0.1919(5) 0.8229(4) 0.0477(12) Uani 1 1 d .
C16 C 1.0073(6) 0.0658(5) 0.8492(4) 0.0484(12) Uani 1 1 d .
C17 C 1.0840(7) -0.0246(5) 0.8957(4) 0.0546(14) Uani 1 1 d .
H17 H 1.1652 -0.0077 0.9128 0.066 Uiso 1 1 calc R
C18 C 1.0384(7) -0.1405(6) 0.9166(4) 0.0553(14) Uani 1 1 d .
C19 C 0.9174(7) -0.1617(6) 0.8900(4) 0.0584(15) Uani 1 1 d .
H19 H 0.8841 -0.2392 0.9032 0.070 Uiso 1 1 calc R
C20 C 0.8470(6) -0.0665(5) 0.8437(4) 0.0530(13) Uani 1 1 d .
H20 H 0.7653 -0.0811 0.8261 0.064 Uiso 1 1 calc R
C21 C 0.6299(7) 0.0505(6) 0.6664(4) 0.0604(15) Uani 1 1 d .
H21 H 0.6999 0.0641 0.6179 0.072 Uiso 1 1 calc R
C22 C 0.5200(8) -0.0186(7) 0.6694(5) 0.0688(18) Uani 1 1 d .
H22 H 0.5149 -0.0537 0.6247 0.083 Uiso 1 1 calc R
C23 C 0.4185(8) -0.0343(8) 0.7404(6) 0.077(2) Uani 1 1 d .
H23 H 0.3430 -0.0820 0.7442 0.093 Uiso 1 1 calc R
C24 C 0.5329(6) 0.0803(5) 0.7974(4) 0.0493(12) Uani 1 1 d .
C25 C 0.5436(6) 0.1384(5) 0.8653(3) 0.0462(12) Uani 1 1 d .
C26 C 0.6684(6) 0.2657(6) 0.9077(4) 0.0532(13) Uani 1 1 d .
H26 H 0.7451 0.3139 0.8995 0.064 Uiso 1 1 calc R
C27 C 0.5661(7) 0.2582(7) 0.9794(4) 0.0640(17) Uani 1 1 d .
H27 H 0.5719 0.3016 1.0194 0.077 Uiso 1 1 calc R
C28 C 0.4589(6) 0.1872(6) 0.9898(4) 0.0588(15) Uani 1 1 d .
H28 H 0.3911 0.1799 1.0391 0.071 Uiso 1 1 calc R
C29 C 0.6025(11) 0.7034(7) 0.4575(6) 0.086(3) Uani 1 1 d .
H29A H 0.6045 0.7634 0.4035 0.103 Uiso 1 1 calc R
H29B H 0.6152 0.7409 0.5017 0.103 Uiso 1 1 calc R
H29C H 0.5140 0.6644 0.4731 0.103 Uiso 1 1 calc R
C30 C 1.1851(6) 0.2293(5) 0.3438(4) 0.0528(14) Uani 1 1 d .
H30A H 1.2516 0.2083 0.2985 0.063 Uiso 1 1 calc R
H30B H 1.2097 0.3044 0.3516 0.063 Uiso 1 1 calc R
H30C H 1.0932 0.2368 0.3285 0.063 Uiso 1 1 calc R
C32 C 1.0747(10) -0.3441(8) 0.9776(6) 0.093(3) Uani 1 1 d .
H32A H 1.1389 -0.3982 1.0087 0.112 Uiso 1 1 calc R
H32B H 1.0719 -0.3638 0.9241 0.112 Uiso 1 1 calc R
H32C H 0.9830 -0.3513 1.0120 0.112 Uiso 1 1 calc R
C31 C 1.3372(9) 0.4893(11) 0.8278(6) 0.093(3) Uani 1 1 d .
H31A H 1.4213 0.4979 0.8488 0.112 Uiso 1 1 calc R
H31B H 1.2608 0.5302 0.8556 0.112 Uiso 1 1 calc R
H31C H 1.3496 0.5234 0.7663 0.112 Uiso 1 1 calc R
B1 B 0.7189(12) 0.2315(8) 0.3718(7) 0.078(2) Uani 1 1 d .
B2 B 0.7106(10) 0.5881(7) 0.8716(5) 0.0646(19) Uani 1 1 d .

loop_
_atom_site_aniso_label
_atom_site_aniso_U_11
_atom_site_aniso_U_22
_atom_site_aniso_U_33
_atom_site_aniso_U_23
_atom_site_aniso_U_13
_atom_site_aniso_U_12
Ru1 0.0403(3) 0.0455(3) 0.0458(3) -0.01481(18) -0.00803(17) 0.00252(18)
F1 0.097(4) 0.080(3) 0.135(5) -0.036(3) -0.045(3) 0.008(3)
F2 0.213(7) 0.080(3) 0.132(5) -0.004(3) -0.098(5) -0.057(4)
F3 0.133(5) 0.076(3) 0.088(4) -0.005(2) -0.003(3) 0.026(3)
F4 0.196(7) 0.116(5) 0.081(4) 0.000(3) 0.010(4) 0.025(5)
F5 0.098(4) 0.128(5) 0.096(4) -0.038(3) -0.013(3) 0.009(3)
F6 0.151(6) 0.088(4) 0.127(5) -0.051(3) -0.059(4) 0.003(3)
F7 0.085(3) 0.069(3) 0.073(3) -0.024(2) -0.008(2) 0.011(2)
F8 0.084(4) 0.091(4) 0.173(6) -0.048(4) -0.034(4) 0.011(3)
O1 0.121(6) 0.101(5) 0.077(4) -0.027(4) -0.004(4) -0.026(4)
O2 0.098(5) 0.103(5) 0.101(5) -0.056(4) 0.010(3) 0.028(4)
O3 0.051(3) 0.119(5) 0.085(4) -0.014(4) -0.027(3) 0.008(3)
O4 0.076(3) 0.072(3) 0.084(4) -0.008(3) -0.042(3) -0.006(3)
N1 0.048(3) 0.040(2) 0.055(3) -0.0185(19) -0.0103(19) 0.0028(19)
N2 0.038(2) 0.049(2) 0.054(3) -0.0177(19) -0.0022(18) -0.0028(19)
N3 0.039(2) 0.048(2) 0.054(3) -0.0131(19) -0.0054(18) 0.0029(19)
N4 0.039(2) 0.046(2) 0.054(3) -0.0158(19) -0.0061(18) -0.0020(18)
N5 0.047(3) 0.051(3) 0.048(2) -0.0206(19) -0.0147(19) 0.011(2)
N6 0.039(2) 0.051(3) 0.046(2) -0.0166(19) -0.0081(17) 0.0012(19)
N7 0.052(3) 0.074(4) 0.076(4) -0.037(3) -0.004(2) -0.017(3)
N8 0.050(3) 0.065(3) 0.054(3) -0.021(2) -0.005(2) -0.003(2)
C1 0.057(4) 0.057(3) 0.062(4) -0.016(3) -0.020(3) 0.013(3)
C2 0.068(4) 0.057(4) 0.079(5) -0.026(3) -0.026(3) 0.022(3)
C3 0.084(5) 0.055(4) 0.061(4) -0.001(3) -0.028(3) 0.009(3)
C4 0.075(4) 0.058(4) 0.054(3) -0.014(3) -0.015(3) 0.002(3)
C5 0.050(3) 0.056(3) 0.049(3) -0.015(2) -0.011(2) -0.004(3)
C6 0.059(4) 0.057(3) 0.051(3) -0.019(3) -0.010(3) 0.004(3)
C7 0.070(4) 0.059(4) 0.050(3) -0.014(3) -0.004(3) -0.010(3)
C8 0.067(4) 0.068(4) 0.053(3) -0.024(3) 0.006(3) 0.005(3)
C9 0.066(4) 0.059(4) 0.074(4) -0.023(3) 0.006(3) 0.012(3)
C10 0.050(3) 0.052(3) 0.063(4) -0.021(3) 0.003(2) 0.003(3)
C11 0.052(4) 0.045(3) 0.066(4) -0.015(3) -0.008(3) 0.001(2)
C12 0.062(4) 0.056(4) 0.069(4) -0.021(3) -0.010(3) -0.006(3)
C13 0.053(4) 0.060(4) 0.069(4) -0.022(3) -0.011(3) -0.008(3)
C14 0.050(4) 0.060(4) 0.067(4) -0.015(3) -0.013(3) -0.007(3)
C15 0.040(3) 0.054(3) 0.050(3) -0.016(2) -0.005(2) -0.004(2)
C16 0.045(3) 0.052(3) 0.047(3) -0.011(2) -0.009(2) 0.000(2)
C17 0.051(3) 0.050(3) 0.065(4) -0.014(3) -0.019(3) 0.004(3)
C18 0.053(3) 0.056(3) 0.055(3) -0.010(3) -0.014(2) 0.005(3)
C19 0.059(4) 0.052(3) 0.062(4) -0.009(3) -0.013(3) 0.000(3)
C20 0.046(3) 0.051(3) 0.061(3) -0.010(2) -0.012(2) -0.002(2)
C21 0.053(4) 0.074(4) 0.063(4) -0.032(3) -0.013(3) 0.005(3)
C22 0.069(5) 0.081(5) 0.071(4) -0.040(4) -0.014(3) -0.012(4)
C23 0.060(5) 0.091(5) 0.100(6) -0.052(5) -0.011(4) -0.018(4)
C24 0.047(3) 0.048(3) 0.058(3) -0.021(2) -0.014(2) 0.004(2)
C25 0.046(3) 0.047(3) 0.049(3) -0.018(2) -0.009(2) 0.002(2)
C26 0.051(3) 0.064(4) 0.050(3) -0.024(3) -0.005(2) -0.008(3)
C27 0.069(4) 0.079(4) 0.048(3) -0.027(3) -0.007(3) 0.005(3)
C28 0.044(3) 0.077(4) 0.058(4) -0.025(3) 0.001(2) -0.011(3)
C29 0.120(8) 0.053(4) 0.083(6) 0.025(4) -0.069(6) -0.011(4)
C30 0.054(3) 0.053(3) 0.045(3) -0.024(2) 0.024(2) 0.000(3)
C32 0.116(7) 0.078(5) 0.089(6) -0.015(4) -0.049(5) 0.031(5)
C31 0.041(4) 0.165(10) 0.089(6) -0.056(7) -0.015(4) -0.005(6)
B1 0.098(7) 0.056(5) 0.084(6) -0.013(4) -0.032(5) -0.001(4)
B2 0.077(5) 0.062(4) 0.055(4) -0.015(3) -0.007(3) -0.004(4)

loop_
_atom_type_symbol
_atom_type_description
_atom_type_scat_dispersion_real
_atom_type_scat_dispersion_imag
_atom_type_scat_source
C C 0.0033 0.0016 'International Tables Vol C Tables 4.2.6.8 and 6.1.1.4'
H H 0.0000 0.0000 'International Tables Vol C Tables 4.2.6.8 and 6.1.1.4'
N N 0.0061 0.0033 'International Tables Vol C Tables 4.2.6.8 and 6.1.1.4'
O O 0.0106 0.0060 'International Tables Vol C Tables 4.2.6.8 and 6.1.1.4'
Ru Ru -1.2594 0.8363 'International Tables Vol C Tables 4.2.6.8 and 6.1.1.4'
B B 0.0013 0.0007 'International Tables Vol C Tables 4.2.6.8 and 6.1.1.4'
F F 0.0171 0.0103 'International Tables Vol C Tables 4.2.6.8 and 6.1.1.4'

loop_
_geom_angle_atom_site_label_1
_geom_angle_atom_site_label_2
_geom_angle_atom_site_label_3
_geom_angle
N5 Ru1 N6 78.50(18)
N5 Ru1 N3 172.07(18)
N6 Ru1 N3 96.31(18)
N5 Ru1 N2 96.98(19)
N6 Ru1 N2 175.21(17)
N3 Ru1 N2 88.35(19)
N5 Ru1 N4 95.40(18)
N6 Ru1 N4 88.27(18)
N3 Ru1 N4 78.34(18)
N2 Ru1 N4 93.78(18)
N5 Ru1 N1 90.88(18)
N6 Ru1 N1 100.03(18)
N3 Ru1 N1 95.96(18)
N2 Ru1 N1 78.31(18)
N4 Ru1 N1 170.46(18)
C29 O1 C3 120.6(9)
C30 O2 C8 120.4(6)
C31 O3 C13 121.4(7)
C32 O4 C18 117.9(6)
C1 N1 C5 119.2(5)
C1 N1 Ru1 125.8(4)
C5 N1 Ru1 114.9(4)
C10 N2 C6 118.5(5)
C10 N2 Ru1 125.4(4)
C6 N2 Ru1 116.1(4)
C11 N3 C15 116.9(5)
C11 N3 Ru1 127.3(4)
C15 N3 Ru1 115.7(4)
C16 N4 C20 118.0(5)
C16 N4 Ru1 116.6(4)
C20 N4 Ru1 125.2(4)
C21 N5 C24 115.9(5)
C21 N5 Ru1 128.3(4)
C24 N5 Ru1 115.7(4)
C26 N6 C25 116.4(5)
C26 N6 Ru1 127.7(4)
C25 N6 Ru1 115.8(4)
C24 N7 C23 116.2(6)
C25 N8 C28 115.8(5)
N1 C1 C2 122.3(6)
C3 C2 C1 118.8(6)
C2 C3 C4 119.3(6)
C2 C3 O1 124.1(7)
C4 C3 O1 116.6(7)
C3 C4 C5 119.2(6)
N1 C5 C4 121.3(6)
N1 C5 C6 115.8(5)
C4 C5 C6 122.8(6)
N2 C6 C7 121.4(6)
N2 C6 C5 114.7(5)
C7 C6 C5 123.8(6)
C8 C7 C6 118.9(6)
C9 C8 C7 119.6(6)
C9 C8 O2 116.9(6)
C7 C8 O2 123.5(6)
C8 C9 C10 119.1(6)
N2 C10 C9 122.4(6)
N3 C11 C12 124.7(6)
C11 C12 C13 117.5(6)
C14 C13 C12 119.1(6)
C14 C13 O3 118.8(6)
C12 C13 O3 122.1(6)
C15 C14 C13 119.5(6)
C14 C15 N3 122.3(6)
C14 C15 C16 123.2(5)
N3 C15 C16 114.5(5)
N4 C16 C17 122.8(6)
N4 C16 C15 114.5(5)
C17 C16 C15 122.7(5)
C16 C17 C18 118.8(6)
O4 C18 C17 118.6(6)
O4 C18 C19 122.6(6)
C17 C18 C19 118.7(5)
C20 C19 C18 118.8(6)
N4 C20 C19 122.8(6)
N5 C21 C22 122.0(7)
C23 C22 C21 117.3(6)
N7 C23 C22 122.4(7)
N7 C24 N5 126.2(5)
N7 C24 C25 118.9(5)
N5 C24 C25 115.0(5)
N8 C25 N6 125.8(5)
N8 C25 C24 120.0(5)
N6 C25 C24 114.2(5)
N6 C26 C27 120.5(6)
C28 C27 C26 118.2(6)
C27 C28 N8 123.2(6)
F1 B1 F3 111.0(9)
F1 B1 F2 108.1(7)
F3 B1 F2 109.1(8)
F1 B1 F5 110.0(8)
F3 B1 F5 109.3(7)
F2 B1 F5 109.4(9)
F4 B2 F6 112.5(8)
F4 B2 F8 108.2(8)
F6 B2 F8 105.1(7)
F4 B2 F7 111.2(7)
F6 B2 F7 110.0(7)
F8 B2 F7 109.6(6)

loop_
_geom_bond_atom_site_label_1
_geom_bond_atom_site_label_2
_geom_bond_distance
Ru1 N5 2.051(5)
Ru1 N6 2.058(5)
Ru1 N3 2.060(5)
Ru1 N2 2.069(5)
Ru1 N4 2.074(5)
Ru1 N1 2.092(5)
F1 B1 1.359(11)
F2 B1 1.385(10)
F3 B1 1.373(11)
F4 B2 1.343(9)
F5 B1 1.390(12)
F6 B2 1.372(10)
F7 B2 1.400(9)
F8 B2 1.380(10)
O1 C29 0.992(10)
O1 C3 1.494(10)
O2 C30 1.137(8)
O2 C8 1.391(8)
O3 C31 1.148(11)
O3 C13 1.446(9)
O4 C32 1.354(10)
O4 C18 1.386(7)
N1 C1 1.332(7)
N1 C5 1.353(7)
N2 C10 1.350(7)
N2 C6 1.359(7)
N3 C11 1.345(8)
N3 C15 1.378(7)
N4 C16 1.345(7)
N4 C20 1.346(7)
N5 C21 1.349(7)
N5 C24 1.356(8)
N6 C26 1.348(7)
N6 C25 1.358(7)
N7 C24 1.321(8)
N7 C23 1.354(9)
N8 C25 1.328(7)
N8 C28 1.344(8)
C1 C2 1.392(9)
C2 C3 1.380(11)
C3 C4 1.384(10)
C4 C5 1.390(8)
C5 C6 1.469(8)
C6 C7 1.388(8)
C7 C8 1.388(9)
C8 C9 1.373(10)
C9 C10 1.376(9)
C11 C12 1.376(9)
C12 C13 1.405(9)
C13 C14 1.395(9)
C14 C15 1.372(8)
C15 C16 1.483(8)
C16 C17 1.388(8)
C17 C18 1.388(9)
C18 C19 1.394(9)
C19 C20 1.384(8)
C21 C22 1.377(10)
C22 C23 1.372(11)
C24 C25 1.470(7)
C26 C27 1.391(9)
C27 C28 1.343(10)

loop_
_geom_torsion_atom_site_label_1
_geom_torsion_atom_site_label_2
_geom_torsion_atom_site_label_3
_geom_torsion_atom_site_label_4
_geom_torsion
N5 Ru1 N1 C1 80.6(5)
N6 Ru1 N1 C1 2.2(5)
N3 Ru1 N1 C1 -95.4(5)
N2 Ru1 N1 C1 177.6(5)
N4 Ru1 N1 C1 -148.1(10)
N5 Ru1 N1 C5 -100.9(4)
N6 Ru1 N1 C5 -179.4(4)
N3 Ru1 N1 C5 83.1(4)
N2 Ru1 N1 C5 -4.0(4)
N4 Ru1 N1 C5 30.4(12)
N5 Ru1 N2 C10 -87.1(5)
N6 Ru1 N2 C10 -106(2)
N3 Ru1 N2 C10 87.0(5)
N4 Ru1 N2 C10 8.8(5)
N1 Ru1 N2 C10 -176.6(5)
N5 Ru1 N2 C6 92.4(4)
N6 Ru1 N2 C6 73(2)
N3 Ru1 N2 C6 -93.5(4)
N4 Ru1 N2 C6 -171.7(4)
N1 Ru1 N2 C6 2.9(4)
N5 Ru1 N3 C11 -139.0(11)
N6 Ru1 N3 C11 -90.4(5)
N2 Ru1 N3 C11 88.5(5)
N4 Ru1 N3 C11 -177.3(5)
N1 Ru1 N3 C11 10.4(5)
N5 Ru1 N3 C15 43.4(14)
N6 Ru1 N3 C15 92.1(4)
N2 Ru1 N3 C15 -89.1(4)
N4 Ru1 N3 C15 5.1(4)
N1 Ru1 N3 C15 -167.1(4)
N5 Ru1 N4 C16 179.6(4)
N6 Ru1 N4 C16 -102.1(4)
N3 Ru1 N4 C16 -5.3(4)
N2 Ru1 N4 C16 82.3(4)
N1 Ru1 N4 C16 48.6(12)
N5 Ru1 N4 C20 5.1(5)
N6 Ru1 N4 C20 83.4(5)
N3 Ru1 N4 C20 -179.8(5)
N2 Ru1 N4 C20 -92.3(5)
N1 Ru1 N4 C20 -125.9(10)
N6 Ru1 N5 C21 176.3(5)
N3 Ru1 N5 C21 -134.1(12)
N2 Ru1 N5 C21 -2.1(5)
N4 Ru1 N5 C21 -96.5(5)
N1 Ru1 N5 C21 76.3(5)
N6 Ru1 N5 C24 -7.4(4)
N3 Ru1 N5 C24 42.2(14)
N2 Ru1 N5 C24 174.2(4)
N4 Ru1 N5 C24 79.7(4)
N1 Ru1 N5 C24 -107.5(4)
N5 Ru1 N6 C26 -175.7(5)
N3 Ru1 N6 C26 10.3(5)
N2 Ru1 N6 C26 -156.2(19)
N4 Ru1 N6 C26 88.4(5)
N1 Ru1 N6 C26 -86.9(5)
N5 Ru1 N6 C25 8.2(4)
N3 Ru1 N6 C25 -165.8(4)
N2 Ru1 N6 C25 28(2)
N4 Ru1 N6 C25 -87.7(4)
N1 Ru1 N6 C25 97.0(4)
C5 N1 C1 C2 -0.7(10)
Ru1 N1 C1 C2 177.7(5)
N1 C1 C2 C3 0.2(11)
C1 C2 C3 C4 0.0(11)
C1 C2 C3 O1 -179.8(7)
C29 O1 C3 C2 -3.4(14)
C29 O1 C3 C4 176.8(10)
C2 C3 C4 C5 0.4(11)
O1 C3 C4 C5 -179.7(6)
C1 N1 C5 C4 1.2(9)
Ru1 N1 C5 C4 -177.4(5)
C1 N1 C5 C6 -177.1(6)
Ru1 N1 C5 C6 4.4(7)
C3 C4 C5 N1 -1.0(10)
C3 C4 C5 C6 177.1(6)
C10 N2 C6 C7 -0.7(9)
Ru1 N2 C6 C7 179.7(5)
C10 N2 C6 C5 178.0(5)
Ru1 N2 C6 C5 -1.6(7)
N1 C5 C6 N2 -1.9(8)
C4 C5 C6 N2 179.9(6)
N1 C5 C6 C7 176.8(6)
C4 C5 C6 C7 -1.4(10)
N2 C6 C7 C8 0.8(10)
C5 C6 C7 C8 -177.8(7)
C6 C7 C8 C9 -1.5(11)
C6 C7 C8 O2 179.1(7)
C30 O2 C8 C9 -179.2(8)
C30 O2 C8 C7 0.1(13)
C7 C8 C9 C10 2.2(12)
O2 C8 C9 C10 -178.4(7)
C6 N2 C10 C9 1.4(10)
Ru1 N2 C10 C9 -179.1(5)
C8 C9 C10 N2 -2.2(11)
C15 N3 C11 C12 1.6(9)
Ru1 N3 C11 C12 -175.9(5)
N3 C11 C12 C13 -1.3(10)
C11 C12 C13 C14 0.6(10)
C11 C12 C13 O3 -179.2(6)
C31 O3 C13 C14 -175.3(9)
C31 O3 C13 C12 4.5(12)
C12 C13 C14 C15 -0.4(10)
O3 C13 C14 C15 179.4(6)
C13 C14 C15 N3 0.8(10)
C13 C14 C15 C16 -178.3(6)
C11 N3 C15 C14 -1.3(8)
Ru1 N3 C15 C14 176.5(5)
C11 N3 C15 C16 177.8(5)
Ru1 N3 C15 C16 -4.4(6)
C20 N4 C16 C17 0.4(9)
Ru1 N4 C16 C17 -174.6(5)
C20 N4 C16 C15 179.4(5)
Ru1 N4 C16 C15 4.5(6)
C14 C15 C16 N4 179.1(6)
N3 C15 C16 N4 -0.1(7)
C14 C15 C16 C17 -1.9(9)
N3 C15 C16 C17 179.0(6)
N4 C16 C17 C18 -0.2(10)
C15 C16 C17 C18 -179.2(6)
C32 O4 C18 C17 -177.2(7)
C32 O4 C18 C19 0.9(11)
C16 C17 C18 O4 178.2(6)
C16 C17 C18 C19 0.0(10)
O4 C18 C19 C20 -178.1(6)
C17 C18 C19 C20 0.0(10)
C16 N4 C20 C19 -0.4(9)
Ru1 N4 C20 C19 174.1(5)
C18 C19 C20 N4 0.2(10)
C24 N5 C21 C22 -2.6(9)
Ru1 N5 C21 C22 173.7(5)
N5 C21 C22 C23 1.4(11)
C24 N7 C23 C22 -1.6(12)
C21 C22 C23 N7 0.8(13)
C23 N7 C24 N5 0.2(10)
C23 N7 C24 C25 179.7(6)
C21 N5 C24 N7 1.8(9)
Ru1 N5 C24 N7 -174.9(5)
C21 N5 C24 C25 -177.6(5)
Ru1 N5 C24 C25 5.6(6)
C28 N8 C25 N6 1.4(9)
C28 N8 C25 C24 -176.7(5)
C26 N6 C25 N8 -2.4(8)
Ru1 N6 C25 N8 174.2(5)
C26 N6 C25 C24 175.8(5)
Ru1 N6 C25 C24 -7.6(6)
N7 C24 C25 N8 0.2(8)
N5 C24 C25 N8 179.6(5)
N7 C24 C25 N6 -178.2(5)
N5 C24 C25 N6 1.3(7)
C25 N6 C26 C27 1.1(9)
Ru1 N6 C26 C27 -174.9(5)
N6 C26 C27 C28 0.9(10)
C26 C27 C28 N8 -2.0(11)
C25 N8 C28 C27 0.9(10)
